data_1521637
loop_
_publ_author_name
'Mueller-Bunz, H.'
'Schleid, T.'

_publ_section_title
;
 Ueber die Oxidsilicate M2 O (Si O4) der schweren Lanthanoide (M = Dy -
 Lu) im A-Typ
;
_journal_name_full 'Zeitschrift fuer Anorganische und Allgemeine Chemie'
_journal_page_first 613
_journal_page_last 618
_journal_volume 625
_journal_year 1999
_chemical_formula_sum 'O5 Si Tm2'
_chemical_name_systematic 'Tm2 O (Si O4)'
_space_group_IT_number 14
_symmetry_space_group_name_Hall '-P 2ybc'
_symmetry_space_group_name_H-M 'P 1 21/c 1'
_cell_angle_alpha 90
_cell_angle_beta 105.436
_cell_angle_gamma 90
_cell_formula_units_Z 4
_cell_length_a 9.0017
_cell_length_b 6.7874
_cell_length_c 6.6271
_cell_volume 390.298
_citation_journal_id_ASTM ZAACAB
_cod_data_source_file Mueller-Bunz_ZAACAB_1999_891.cif
_cod_data_source_block O5Si1Tm2
_cod_original_cell_volume 390.2979
_cod_original_formula_sum 'O5 Si1 Tm2'
_cod_database_code 1521637

loop_
_symmetry_equiv_pos_as_xyz
x,y,z
-x,y+1/2,-z+1/2
-x,-y,-z
x,-y-1/2,z-1/2

loop_
_atom_site_label
_atom_site_type_symbol
_atom_site_fract_x
_atom_site_fract_y
_atom_site_fract_z
_atom_site_occupancy
_atom_site_U_iso_or_equiv
Tm2 Tm+3 0.52659 0.62548 0.23219 1 0.0
Tm1 Tm+3 0.1274 0.13772 0.44626 1 0.0
O5 O-2 0.3899 0.3816 0.0649 1 0.0
O1 O-2 0.2106 0.4281 0.6682 1 0.0
O2 O-2 0.1268 0.4498 0.2806 1 0.0
Si1 Si+4 0.1995 0.5893 0.4756 1 0.0
O4 O-2 0.1036 0.786 0.4854 1 0.0
O3 O-2 0.3845 0.6374 0.5089 1 0.0
